data_4510148
loop_
_publ_author_name
'Mochida, Tomoyuki'
'Funasako, Yusuke'
'Nagabuchi, Eri'
'Mori, Hatsumi'

_publ_section_title
;
 Charge-Transfer Salts of Biferrocene Derivatives with F2- and
 F4-Tetracyanoquinodimethane: Correlation Between Donor--Acceptor Ratios
 and Cation Valence States
;
_journal_issue 3
_journal_name_full 'Crystal Growth &amp; Design'
_journal_page_first 1459
_journal_paper_doi 10.1021/cg500006e
_journal_volume 14
_journal_year 2014
_chemical_formula_moiety 'C26 H30 Fe2 S2, 1.5(C12 F4 N4)'
_chemical_formula_sum 'C44 H30 F6 Fe2 N6 S2'
_chemical_formula_weight 932.56
_chemical_name_systematic
; 
 ? 
;
_space_group_IT_number 2
_symmetry_cell_setting triclinic
_symmetry_space_group_name_Hall '-P 1'
_symmetry_space_group_name_H-M 'P -1'
_atom_sites_solution_hydrogens geom
_atom_sites_solution_primary direct
_atom_sites_solution_secondary difmap
_audit_creation_method SHELXL-97
_cell_angle_alpha 79.997(4)
_cell_angle_beta 72.885(4)
_cell_angle_gamma 73.854(4)
_cell_formula_units_Z 2
_cell_length_a 11.373(2)
_cell_length_b 12.066(2)
_cell_length_c 15.327(3)
_cell_measurement_temperature 173
_cell_volume 1921.2(6)
_computing_cell_refinement 'APEX2 (Bruker AXS, 2006)'
_computing_data_collection 'APEX2 (Bruker AXS, 2006)'
_computing_data_reduction 'SAINT (Bruker AXS, 2004)'
_computing_molecular_graphics 'XSHEL (Bruker AXS,2002)'
_computing_publication_material 'XCIF (Bruker AXS, 2001)'
_computing_structure_refinement 'SHELXL-97 (Sheldrick, 1997)'
_computing_structure_solution 'SHELXS-97 (Sheldrick, 1997)'
_diffrn_ambient_temperature 173
_diffrn_detector_area_resol_mean 8.333
_diffrn_measured_fraction_theta_full 0.993
_diffrn_measured_fraction_theta_max 0.993
_diffrn_measurement_device_type 'Bruker APEXII CCD area detector'
_diffrn_measurement_method 'phi and omega scans'
_diffrn_radiation_monochromator 'Bruker Helios multilayer confocal mirror'
_diffrn_radiation_source 'Bruker TXS fine-focus rotating anode'
_diffrn_radiation_type MoK\a
_diffrn_radiation_wavelength 0.71073
_diffrn_reflns_av_R_equivalents 0.0358
_diffrn_reflns_av_sigmaI/netI 0.0881
_diffrn_reflns_limit_h_max 6
_diffrn_reflns_limit_h_min -14
_diffrn_reflns_limit_k_max 14
_diffrn_reflns_limit_k_min -15
_diffrn_reflns_limit_l_max 17
_diffrn_reflns_limit_l_min -19
_diffrn_reflns_number 12351
_diffrn_reflns_theta_full 26.37
_diffrn_reflns_theta_max 26.37
_diffrn_reflns_theta_min 2.07
_exptl_absorpt_coefficient_mu 0.937
_exptl_absorpt_correction_T_max 0.9815
_exptl_absorpt_correction_T_min 0.6034
_exptl_absorpt_correction_type empirical
_exptl_absorpt_process_details
;
SADABS Sheldrick 1996
;
_exptl_crystal_colour dark-green
_exptl_crystal_density_diffrn 1.612
_exptl_crystal_density_method 'not measured'
_exptl_crystal_description plate
_exptl_crystal_F_000 948
_exptl_crystal_size_max 0.60
_exptl_crystal_size_mid 0.40
_exptl_crystal_size_min 0.02
_refine_diff_density_max 0.827
_refine_diff_density_min -0.817
_refine_diff_density_rms 0.106
_refine_ls_extinction_method none
_refine_ls_goodness_of_fit_ref 1.035
_refine_ls_hydrogen_treatment constr
_refine_ls_matrix_type full
_refine_ls_number_parameters 545
_refine_ls_number_reflns 7803
_refine_ls_number_restraints 0
_refine_ls_restrained_S_all 1.035
_refine_ls_R_factor_all 0.1017
_refine_ls_R_factor_gt 0.0597
_refine_ls_shift/su_max 0.000
_refine_ls_shift/su_mean 0.000
_refine_ls_structure_factor_coef Fsqd
_refine_ls_weighting_details 'calc w=1/[\s^2^(Fo^2^)+(0.0856P)^2^+0.0500P] where P=(Fo^2^+2Fc^2^)/3'
_refine_ls_weighting_scheme calc
_refine_ls_wR_factor_gt 0.1504
_refine_ls_wR_factor_ref 0.1702
_reflns_number_gt 5057
_reflns_number_total 7803
_reflns_threshold_expression >2sigma(I)
_cod_data_source_file cg500006e_si_001.cif
_cod_data_source_block 05
_cod_depositor_comments
;
The following automatic conversions were performed:

'_symmetry_cell_setting' value 'Triclinic' changed to 'triclinic'
according to
/usr/data/users/saulius/crontab/automatic-downloads/current/ACS/lib/dictionaries/cif_core.dic
dictionary named 'cif_core.dic' version 2.4.2 from 2011-04-26.

Automatic conversion script
Id: cif_fix_values 2281 2013-09-26 08:29:07Z andrius 
;
_cod_original_cell_volume 1921.0(7)
_cod_database_code 4510148

loop_
_symmetry_equiv_pos_as_xyz
'x, y, z'
'-x, -y, -z'

loop_
_atom_site_label
_atom_site_type_symbol
_atom_site_fract_x
_atom_site_fract_y
_atom_site_fract_z
_atom_site_U_iso_or_equiv
_atom_site_adp_type
_atom_site_occupancy
_atom_site_symmetry_multiplicity
_atom_site_calc_flag
_atom_site_refinement_flags
C1 C 0.4368(4) 0.3605(4) 0.3098(3) 0.0260(9) Uani 1 1 d .
C2 C 0.5222(4) 0.2915(4) 0.2408(3) 0.0322(10) Uani 1 1 d .
H2 H 0.5396 0.2094 0.2439 0.039 Uiso 1 1 calc R
C3 C 0.5774(5) 0.3643(4) 0.1668(3) 0.0381(11) Uani 1 1 d .
H3 H 0.6369 0.3399 0.1115 0.046 Uiso 1 1 calc R
C4 C 0.5282(5) 0.4804(4) 0.1897(3) 0.0369(11) Uani 1 1 d .
H4 H 0.5491 0.5474 0.1524 0.044 Uiso 1 1 calc R
C5 C 0.4421(4) 0.4784(4) 0.2782(3) 0.0313(10) Uani 1 1 d .
H5 H 0.3960 0.5439 0.3108 0.038 Uiso 1 1 calc R
C6 C 0.6930(4) 0.3580(4) 0.4025(3) 0.0299(10) Uani 1 1 d .
C7 C 0.7621(4) 0.2713(4) 0.3411(3) 0.0317(10) Uani 1 1 d .
H7 H 0.7702 0.1901 0.3551 0.038 Uiso 1 1 calc R
C8 C 0.8162(4) 0.3279(4) 0.2562(3) 0.0380(11) Uani 1 1 d .
H8 H 0.8691 0.2910 0.2035 0.046 Uiso 1 1 calc R
C9 C 0.7780(4) 0.4501(4) 0.2628(3) 0.0393(12) Uani 1 1 d .
H9 H 0.8008 0.5084 0.2154 0.047 Uiso 1 1 calc R
C10 C 0.7003(4) 0.4688(4) 0.3520(3) 0.0334(11) Uani 1 1 d .
H10 H 0.6599 0.5421 0.3747 0.040 Uiso 1 1 calc R
C11 C 0.3615(4) 0.3203(4) 0.3969(3) 0.0288(10) Uani 1 1 d .
C12 C 0.2668(4) 0.3899(4) 0.4611(3) 0.0369(11) Uani 1 1 d .
H12 H 0.2460 0.4722 0.4568 0.044 Uiso 1 1 calc R
C13 C 0.2083(5) 0.3165(5) 0.5326(3) 0.0448(13) Uani 1 1 d .
H13 H 0.1407 0.3407 0.5844 0.054 Uiso 1 1 calc R
C14 C 0.2677(5) 0.2006(5) 0.5136(3) 0.0417(13) Uani 1 1 d .
H14 H 0.2483 0.1334 0.5515 0.050 Uiso 1 1 calc R
C15 C 0.3606(4) 0.2013(4) 0.4291(3) 0.0328(10) Uani 1 1 d .
H15 H 0.4129 0.1353 0.3991 0.039 Uiso 1 1 calc R
C16 C 0.1439(5) 0.2999(4) 0.2821(3) 0.0404(12) Uani 1 1 d .
C17 C 0.0593(5) 0.3860(4) 0.3367(3) 0.0444(13) Uani 1 1 d .
H17 H 0.0460 0.4674 0.3212 0.053 Uiso 1 1 calc R
C18 C -0.0045(5) 0.3271(5) 0.4221(4) 0.0485(13) Uani 1 1 d .
H18 H -0.0676 0.3624 0.4721 0.058 Uiso 1 1 calc R
C19 C 0.0471(5) 0.2075(4) 0.4149(3) 0.0413(12) Uani 1 1 d .
H19 H 0.0233 0.1471 0.4597 0.050 Uiso 1 1 calc R
C20 C 0.1389(5) 0.1917(4) 0.3312(3) 0.0401(12) Uani 1 1 d .
H20 H 0.1896 0.1191 0.3111 0.048 Uiso 1 1 calc R
C21 C 0.6044(5) 0.1948(4) 0.5448(3) 0.0361(11) Uani 1 1 d .
H21 H 0.5861 0.1660 0.4940 0.043 Uiso 1 1 calc R
C22 C 0.4944(5) 0.1910(5) 0.6309(3) 0.0537(14) Uani 1 1 d .
H22A H 0.4904 0.1103 0.6518 0.081 Uiso 1 1 calc R
H22B H 0.4146 0.2348 0.6167 0.081 Uiso 1 1 calc R
H22C H 0.5078 0.2256 0.6795 0.081 Uiso 1 1 calc R
C23 C 0.7285(5) 0.1218(4) 0.5599(4) 0.0509(14) Uani 1 1 d .
H23A H 0.7465 0.1485 0.6104 0.076 Uiso 1 1 calc R
H23B H 0.7964 0.1286 0.5039 0.076 Uiso 1 1 calc R
H23C H 0.7238 0.0405 0.5754 0.076 Uiso 1 1 calc R
C24 C 0.1940(6) 0.4638(5) 0.1282(4) 0.0555(15) Uani 1 1 d .
H24 H 0.1700 0.5183 0.1763 0.067 Uiso 1 1 calc R
C25 C 0.3032(7) 0.4903(6) 0.0505(4) 0.075(2) Uani 1 1 d .
H25A H 0.3238 0.4375 0.0034 0.113 Uiso 1 1 calc R
H25B H 0.3774 0.4802 0.0739 0.113 Uiso 1 1 calc R
H25C H 0.2793 0.5706 0.0237 0.113 Uiso 1 1 calc R
C26 C 0.0836(6) 0.4717(5) 0.0909(4) 0.0656(17) Uani 1 1 d .
H26A H 0.0381 0.5531 0.0830 0.098 Uiso 1 1 calc R
H26B H 0.0263 0.4276 0.1339 0.098 Uiso 1 1 calc R
H26C H 0.1143 0.4396 0.0316 0.098 Uiso 1 1 calc R
C27 C 0.1831(4) 0.9136(3) 0.1716(3) 0.0261(9) Uani 1 1 d .
C28 C 0.2891(4) 0.8475(3) 0.1107(3) 0.0298(10) Uani 1 1 d .
C29 C 0.3525(4) 0.8938(4) 0.0293(3) 0.0289(10) Uani 1 1 d .
C30 C 0.3209(4) 1.0126(3) -0.0028(3) 0.0258(9) Uani 1 1 d .
C31 C 0.2139(4) 1.0776(3) 0.0573(3) 0.0256(9) Uani 1 1 d .
C32 C 0.1507(4) 1.0314(3) 0.1384(3) 0.0262(9) Uani 1 1 d .
C33 C 0.1161(4) 0.8662(4) 0.2555(3) 0.0284(10) Uani 1 1 d .
C34 C 0.0197(5) 0.9346(4) 0.3218(3) 0.0318(10) Uani 1 1 d .
C35 C 0.1406(4) 0.7457(4) 0.2883(3) 0.0359(11) Uani 1 1 d .
C36 C 0.3890(4) 1.0618(4) -0.0864(3) 0.0323(10) Uani 1 1 d .
C37 C 0.4925(5) 0.9976(4) -0.1506(3) 0.0362(11) Uani 1 1 d .
C38 C 0.3676(5) 1.1834(4) -0.1120(3) 0.0385(11) Uani 1 1 d .
C39 C 0.9304(4) 0.9511(4) 0.0882(3) 0.0293(10) Uani 1 1 d .
C40 C 1.0336(5) 0.8851(3) 0.0263(3) 0.0309(10) Uani 1 1 d .
C41 C 1.0979(4) 0.9300(3) -0.0551(3) 0.0290(10) Uani 1 1 d .
C42 C 0.8628(5) 0.9037(4) 0.1731(3) 0.0334(11) Uani 1 1 d .
C43 C 0.7672(5) 0.9733(4) 0.2385(3) 0.0355(11) Uani 1 1 d .
C44 C 0.8855(5) 0.7825(4) 0.2030(3) 0.0376(12) Uani 1 1 d .
F1 F 0.3280(3) 0.7335(2) 0.13434(18) 0.0420(7) Uani 1 1 d .
F2 F 0.4513(3) 0.8221(2) -0.02300(17) 0.0408(7) Uani 1 1 d .
F3 F 0.1703(3) 1.19063(19) 0.03145(17) 0.0372(6) Uani 1 1 d .
F4 F 0.0484(2) 1.10233(19) 0.18814(16) 0.0349(6) Uani 1 1 d .
F5 F 1.0727(3) 0.76990(19) 0.04909(17) 0.0387(7) Uani 1 1 d .
F6 F 1.1955(3) 0.8572(2) -0.10698(17) 0.0382(6) Uani 1 1 d .
Fe1 Fe 0.62320(6) 0.38378(5) 0.28306(4) 0.02538(18) Uani 1 1 d .
Fe2 Fe 0.18503(6) 0.28739(5) 0.41128(4) 0.02819(19) Uani 1 1 d .
N1 N -0.0554(4) 0.9839(4) 0.3788(3) 0.0458(11) Uani 1 1 d .
N2 N 0.1528(4) 0.6518(4) 0.3212(3) 0.0535(12) Uani 1 1 d .
N3 N 0.5768(4) 0.9533(4) -0.2064(3) 0.0517(12) Uani 1 1 d .
N4 N 0.3561(5) 1.2807(4) -0.1363(3) 0.0585(13) Uani 1 1 d .
N5 N 0.6900(4) 1.0214(4) 0.2957(3) 0.0451(11) Uani 1 1 d .
N6 N 0.8967(5) 0.6877(4) 0.2325(3) 0.0509(12) Uani 1 1 d .
S1 S 0.60331(13) 0.34760(10) 0.51568(8) 0.0403(3) Uani 1 1 d .
S2 S 0.25208(14) 0.31486(12) 0.17445(9) 0.0492(4) Uani 1 1 d .

loop_
_atom_site_aniso_label
_atom_site_aniso_U_11
_atom_site_aniso_U_22
_atom_site_aniso_U_33
_atom_site_aniso_U_23
_atom_site_aniso_U_13
_atom_site_aniso_U_12
C1 0.025(2) 0.028(2) 0.031(2) -0.0042(18) -0.014(2) -0.0068(19)
C2 0.036(3) 0.029(2) 0.037(2) -0.009(2) -0.011(2) -0.009(2)
C3 0.042(3) 0.041(3) 0.028(2) -0.003(2) -0.008(2) -0.007(2)
C4 0.043(3) 0.031(2) 0.034(3) 0.005(2) -0.012(2) -0.007(2)
C5 0.029(2) 0.024(2) 0.040(3) -0.0047(19) -0.015(2) 0.0019(19)
C6 0.020(2) 0.025(2) 0.047(3) -0.0037(19) -0.014(2) -0.0036(18)
C7 0.022(2) 0.026(2) 0.045(3) -0.003(2) -0.011(2) -0.0019(19)
C8 0.023(2) 0.038(3) 0.050(3) -0.007(2) -0.004(2) -0.006(2)
C9 0.030(3) 0.029(2) 0.057(3) -0.001(2) -0.003(2) -0.015(2)
C10 0.026(2) 0.024(2) 0.051(3) -0.009(2) -0.008(2) -0.0061(19)
C11 0.029(2) 0.031(2) 0.033(2) -0.0027(19) -0.017(2) -0.009(2)
C12 0.035(3) 0.045(3) 0.037(3) -0.016(2) -0.006(2) -0.015(2)
C13 0.051(3) 0.062(4) 0.027(2) -0.007(2) -0.005(2) -0.027(3)
C14 0.046(3) 0.056(3) 0.034(3) 0.013(2) -0.025(2) -0.024(3)
C15 0.028(2) 0.036(3) 0.037(3) 0.003(2) -0.017(2) -0.006(2)
C16 0.034(3) 0.045(3) 0.045(3) 0.005(2) -0.021(2) -0.010(2)
C17 0.043(3) 0.043(3) 0.050(3) 0.008(2) -0.023(3) -0.012(3)
C18 0.025(3) 0.062(4) 0.058(3) -0.008(3) -0.015(3) -0.005(3)
C19 0.036(3) 0.048(3) 0.048(3) 0.009(2) -0.016(3) -0.025(2)
C20 0.044(3) 0.043(3) 0.043(3) 0.000(2) -0.019(3) -0.020(2)
C21 0.038(3) 0.035(3) 0.039(3) 0.001(2) -0.016(2) -0.010(2)
C22 0.047(3) 0.061(4) 0.049(3) 0.006(3) -0.015(3) -0.012(3)
C23 0.050(3) 0.046(3) 0.053(3) -0.001(3) -0.016(3) -0.005(3)
C24 0.065(4) 0.047(3) 0.055(3) -0.002(3) -0.008(3) -0.023(3)
C25 0.080(5) 0.083(5) 0.056(4) 0.009(3) -0.008(4) -0.029(4)
C26 0.068(4) 0.056(4) 0.075(4) 0.011(3) -0.033(4) -0.014(3)
C27 0.028(2) 0.023(2) 0.033(2) -0.0021(18) -0.016(2) -0.0070(19)
C28 0.031(2) 0.018(2) 0.041(3) -0.0040(18) -0.014(2) -0.0016(19)
C29 0.025(2) 0.031(2) 0.031(2) -0.0083(19) -0.008(2) -0.0040(19)
C30 0.026(2) 0.025(2) 0.031(2) -0.0056(18) -0.012(2) -0.0061(19)
C31 0.033(2) 0.017(2) 0.033(2) -0.0020(17) -0.018(2) -0.0053(18)
C32 0.027(2) 0.024(2) 0.031(2) -0.0106(18) -0.013(2) 0.0002(19)
C33 0.029(2) 0.026(2) 0.033(2) -0.0017(18) -0.013(2) -0.007(2)
C34 0.037(3) 0.028(2) 0.033(2) 0.006(2) -0.014(2) -0.011(2)
C35 0.033(3) 0.032(3) 0.041(3) -0.003(2) -0.010(2) -0.006(2)
C36 0.033(3) 0.031(2) 0.037(3) -0.006(2) -0.013(2) -0.010(2)
C37 0.037(3) 0.042(3) 0.034(3) 0.000(2) -0.015(2) -0.011(2)
C38 0.040(3) 0.042(3) 0.037(3) -0.003(2) -0.011(2) -0.016(2)
C39 0.041(3) 0.024(2) 0.031(2) -0.0031(18) -0.014(2) -0.014(2)
C40 0.044(3) 0.019(2) 0.037(2) -0.0003(18) -0.019(2) -0.010(2)
C41 0.040(3) 0.024(2) 0.028(2) -0.0096(18) -0.010(2) -0.009(2)
C42 0.046(3) 0.028(2) 0.034(2) -0.0067(19) -0.012(2) -0.017(2)
C43 0.046(3) 0.034(3) 0.032(3) 0.007(2) -0.014(3) -0.019(2)
C44 0.051(3) 0.037(3) 0.030(2) -0.001(2) -0.006(2) -0.025(2)
F1 0.0417(17) 0.0214(13) 0.0517(16) 0.0030(12) -0.0119(14) 0.0055(12)
F2 0.0357(16) 0.0328(14) 0.0431(15) -0.0058(12) -0.0031(13) 0.0027(12)
F3 0.0481(17) 0.0198(12) 0.0429(15) -0.0035(11) -0.0133(14) -0.0050(12)
F4 0.0409(16) 0.0236(13) 0.0357(14) -0.0087(11) -0.0100(13) 0.0025(12)
F5 0.0526(17) 0.0202(13) 0.0415(15) 0.0008(11) -0.0110(14) -0.0097(12)
F6 0.0463(17) 0.0260(13) 0.0371(14) -0.0063(11) -0.0055(13) -0.0041(12)
Fe1 0.0246(3) 0.0173(3) 0.0327(4) -0.0033(2) -0.0053(3) -0.0043(3)
Fe2 0.0239(4) 0.0293(4) 0.0329(4) 0.0016(3) -0.0089(3) -0.0099(3)
N1 0.051(3) 0.042(2) 0.041(2) -0.010(2) -0.002(2) -0.013(2)
N2 0.052(3) 0.035(2) 0.070(3) 0.006(2) -0.017(3) -0.010(2)
N3 0.041(3) 0.056(3) 0.046(3) -0.001(2) -0.001(2) -0.006(2)
N4 0.073(4) 0.039(3) 0.066(3) 0.006(2) -0.014(3) -0.027(3)
N5 0.051(3) 0.044(3) 0.039(2) -0.001(2) -0.007(2) -0.017(2)
N6 0.074(3) 0.036(2) 0.046(2) 0.003(2) -0.013(2) -0.026(2)
S1 0.0494(8) 0.0329(6) 0.0366(7) -0.0067(5) -0.0113(6) -0.0045(6)
S2 0.0526(9) 0.0537(8) 0.0396(7) -0.0015(6) -0.0137(7) -0.0105(7)

loop_
_atom_type_symbol
_atom_type_description
_atom_type_scat_dispersion_real
_atom_type_scat_dispersion_imag
_atom_type_scat_source
C C 0.0033 0.0016 'International Tables Vol C Tables 4.2.6.8 and 6.1.1.4'
H H 0.0000 0.0000 'International Tables Vol C Tables 4.2.6.8 and 6.1.1.4'
N N 0.0061 0.0033 'International Tables Vol C Tables 4.2.6.8 and 6.1.1.4'
F F 0.0171 0.0103 'International Tables Vol C Tables 4.2.6.8 and 6.1.1.4'
S S 0.1246 0.1234 'International Tables Vol C Tables 4.2.6.8 and 6.1.1.4'
Fe Fe 0.3463 0.8444 'International Tables Vol C Tables 4.2.6.8 and 6.1.1.4'

loop_
_geom_angle_atom_site_label_1
_geom_angle_atom_site_label_2
_geom_angle_atom_site_label_3
_geom_angle
_geom_angle_site_symmetry_1
_geom_angle_site_symmetry_3
C2 C1 C5 106.9(4) . .
C2 C1 C11 126.9(4) . .
C5 C1 C11 126.1(4) . .
C2 C1 Fe1 69.1(2) . .
C5 C1 Fe1 68.1(2) . .
C11 C1 Fe1 126.2(3) . .
C3 C2 C1 109.1(4) . .
C3 C2 Fe1 69.1(3) . .
C1 C2 Fe1 71.7(2) . .
C3 C2 H2 125.5 . .
C1 C2 H2 125.5 . .
Fe1 C2 H2 125.3 . .
C2 C3 C4 108.0(4) . .
C2 C3 Fe1 71.2(3) . .
C4 C3 Fe1 69.3(3) . .
C2 C3 H3 126.0 . .
C4 C3 H3 126.0 . .
Fe1 C3 H3 125.1 . .
C3 C4 C5 107.7(4) . .
C3 C4 Fe1 70.3(3) . .
C5 C4 Fe1 70.7(2) . .
C3 C4 H4 126.1 . .
C5 C4 H4 126.1 . .
Fe1 C4 H4 124.4 . .
C4 C5 C1 108.3(4) . .
C4 C5 Fe1 69.0(3) . .
C1 C5 Fe1 72.0(2) . .
C4 C5 H5 125.9 . .
C1 C5 H5 125.9 . .
Fe1 C5 H5 124.7 . .
C7 C6 C10 107.4(4) . .
C7 C6 S1 131.4(3) . .
C10 C6 S1 121.0(3) . .
C7 C6 Fe1 68.0(2) . .
C10 C6 Fe1 68.1(3) . .
S1 C6 Fe1 126.0(2) . .
C8 C7 C6 107.8(4) . .
C8 C7 Fe1 68.5(3) . .
C6 C7 Fe1 72.5(2) . .
C8 C7 H7 126.1 . .
C6 C7 H7 126.1 . .
Fe1 C7 H7 124.5 . .
C7 C8 C9 108.5(4) . .
C7 C8 Fe1 71.5(3) . .
C9 C8 Fe1 69.8(3) . .
C7 C8 H8 125.7 . .
C9 C8 H8 125.7 . .
Fe1 C8 H8 124.5 . .
C10 C9 C8 107.9(4) . .
C10 C9 Fe1 71.5(3) . .
C8 C9 Fe1 69.3(3) . .
C10 C9 H9 126.1 . .
C8 C9 H9 126.1 . .
Fe1 C9 H9 124.7 . .
C9 C10 C6 108.3(4) . .
C9 C10 Fe1 68.7(3) . .
C6 C10 Fe1 72.3(2) . .
C9 C10 H10 125.9 . .
C6 C10 H10 125.9 . .
Fe1 C10 H10 124.6 . .
C12 C11 C15 107.6(4) . .
C12 C11 C1 126.5(4) . .
C15 C11 C1 125.5(4) . .
C12 C11 Fe2 70.0(3) . .
C15 C11 Fe2 68.1(2) . .
C1 C11 Fe2 122.3(3) . .
C13 C12 C11 108.4(4) . .
C13 C12 Fe2 68.8(3) . .
C11 C12 Fe2 70.5(2) . .
C13 C12 H12 125.8 . .
C11 C12 H12 125.8 . .
Fe2 C12 H12 126.5 . .
C12 C13 C14 108.0(4) . .
C12 C13 Fe2 71.4(3) . .
C14 C13 Fe2 69.6(3) . .
C12 C13 H13 126.0 . .
C14 C13 H13 126.0 . .
Fe2 C13 H13 124.6 . .
C15 C14 C13 108.6(4) . .
C15 C14 Fe2 70.0(2) . .
C13 C14 Fe2 70.1(3) . .
C15 C14 H14 125.7 . .
C13 C14 H14 125.7 . .
Fe2 C14 H14 125.8 . .
C14 C15 C11 107.3(4) . .
C14 C15 Fe2 69.7(3) . .
C11 C15 Fe2 71.3(3) . .
C14 C15 H15 126.3 . .
C11 C15 H15 126.3 . .
Fe2 C15 H15 124.3 . .
C20 C16 C17 108.4(4) . .
C20 C16 S2 121.9(4) . .
C17 C16 S2 129.5(4) . .
C20 C16 Fe2 68.4(3) . .
C17 C16 Fe2 68.2(3) . .
S2 C16 Fe2 124.9(3) . .
C16 C17 C18 107.5(4) . .
C16 C17 Fe2 72.9(3) . .
C18 C17 Fe2 67.7(3) . .
C16 C17 H17 126.2 . .
C18 C17 H17 126.2 . .
Fe2 C17 H17 124.8 . .
C19 C18 C17 105.9(5) . .
C19 C18 Fe2 70.0(3) . .
C17 C18 Fe2 70.6(3) . .
C19 C18 H18 127.1 . .
C17 C18 H18 127.1 . .
Fe2 C18 H18 124.1 . .
C20 C19 C18 109.2(4) . .
C20 C19 Fe2 71.6(3) . .
C18 C19 Fe2 69.6(3) . .
C20 C19 H19 125.4 . .
C18 C19 H19 125.4 . .
Fe2 C19 H19 125.0 . .
C16 C20 C19 108.9(5) . .
C16 C20 Fe2 72.9(3) . .
C19 C20 Fe2 68.7(3) . .
C16 C20 H20 125.5 . .
C19 C20 H20 125.5 . .
Fe2 C20 H20 124.4 . .
C23 C21 C22 112.2(4) . .
C23 C21 S1 112.9(3) . .
C22 C21 S1 104.8(3) . .
C23 C21 H21 108.9 . .
C22 C21 H21 108.9 . .
S1 C21 H21 108.9 . .
C21 C22 H22A 109.5 . .
C21 C22 H22B 109.5 . .
H22A C22 H22B 109.5 . .
C21 C22 H22C 109.5 . .
H22A C22 H22C 109.5 . .
H22B C22 H22C 109.5 . .
C21 C23 H23A 109.5 . .
C21 C23 H23B 109.5 . .
H23A C23 H23B 109.5 . .
C21 C23 H23C 109.5 . .
H23A C23 H23C 109.5 . .
H23B C23 H23C 109.5 . .
C26 C24 C25 109.2(5) . .
C26 C24 S2 110.1(4) . .
C25 C24 S2 105.2(4) . .
C26 C24 H24 110.7 . .
C25 C24 H24 110.7 . .
S2 C24 H24 110.7 . .
C24 C25 H25A 109.5 . .
C24 C25 H25B 109.5 . .
H25A C25 H25B 109.5 . .
C24 C25 H25C 109.5 . .
H25A C25 H25C 109.5 . .
H25B C25 H25C 109.5 . .
C24 C26 H26A 109.5 . .
C24 C26 H26B 109.5 . .
H26A C26 H26B 109.5 . .
C24 C26 H26C 109.5 . .
H26A C26 H26C 109.5 . .
H26B C26 H26C 109.5 . .
C33 C27 C32 123.3(4) . .
C33 C27 C28 123.7(4) . .
C32 C27 C28 113.1(4) . .
F1 C28 C29 118.2(4) . .
F1 C28 C27 118.6(4) . .
C29 C28 C27 123.2(4) . .
F2 C29 C28 117.8(4) . .
F2 C29 C30 118.8(4) . .
C28 C29 C30 123.4(4) . .
C36 C30 C29 123.5(4) . .
C36 C30 C31 123.3(4) . .
C29 C30 C31 113.1(4) . .
F3 C31 C32 118.1(4) . .
F3 C31 C30 118.5(4) . .
C32 C31 C30 123.4(4) . .
F4 C32 C31 117.4(4) . .
F4 C32 C27 118.8(4) . .
C31 C32 C27 123.8(4) . .
C27 C33 C34 123.6(4) . .
C27 C33 C35 124.8(4) . .
C34 C33 C35 111.5(4) . .
N1 C34 C33 175.8(5) . .
N2 C35 C33 174.3(5) . .
C30 C36 C38 123.0(4) . .
C30 C36 C37 124.6(4) . .
C38 C36 C37 112.2(4) . .
N3 C37 C36 175.0(5) . .
N4 C38 C36 176.5(6) . .
C40 C39 C41 112.1(4) . 2_775
C40 C39 C42 124.0(4) . .
C41 C39 C42 124.0(4) 2_775 .
F5 C40 C41 117.0(4) . .
F5 C40 C39 118.8(4) . .
C41 C40 C39 124.1(4) . .
F6 C41 C40 117.9(4) . .
F6 C41 C39 118.3(4) . 2_775
C40 C41 C39 123.8(4) . 2_775
C39 C42 C43 123.0(4) . .
C39 C42 C44 123.7(4) . .
C43 C42 C44 113.3(4) . .
N5 C43 C42 174.6(5) . .
N6 C44 C42 175.0(5) . .
C8 Fe1 C4 124.27(19) . .
C8 Fe1 C9 40.82(18) . .
C4 Fe1 C9 105.1(2) . .
C8 Fe1 C3 105.9(2) . .
C4 Fe1 C3 40.39(18) . .
C9 Fe1 C3 116.5(2) . .
C8 Fe1 C5 162.55(18) . .
C4 Fe1 C5 40.30(18) . .
C9 Fe1 C5 126.14(18) . .
C3 Fe1 C5 67.36(18) . .
C8 Fe1 C7 39.98(17) . .
C4 Fe1 C7 162.37(18) . .
C9 Fe1 C7 67.76(18) . .
C3 Fe1 C7 126.81(18) . .
C5 Fe1 C7 156.66(18) . .
C8 Fe1 C10 67.43(18) . .
C4 Fe1 C10 118.36(18) . .
C9 Fe1 C10 39.79(18) . .
C3 Fe1 C10 150.98(18) . .
C5 Fe1 C10 110.09(17) . .
C7 Fe1 C10 67.23(17) . .
C8 Fe1 C2 119.26(18) . .
C4 Fe1 C2 67.14(18) . .
C9 Fe1 C2 151.48(19) . .
C3 Fe1 C2 39.70(17) . .
C5 Fe1 C2 66.64(17) . .
C7 Fe1 C2 110.92(17) . .
C10 Fe1 C2 168.22(17) . .
C8 Fe1 C1 154.13(18) . .
C4 Fe1 C1 67.21(18) . .
C9 Fe1 C1 165.02(17) . .
C3 Fe1 C1 66.66(18) . .
C5 Fe1 C1 39.85(16) . .
C7 Fe1 C1 123.28(17) . .
C10 Fe1 C1 131.13(17) . .
C2 Fe1 C1 39.22(16) . .
C8 Fe1 C6 66.46(18) . .
C4 Fe1 C6 154.17(17) . .
C9 Fe1 C6 66.58(18) . .
C3 Fe1 C6 165.44(18) . .
C5 Fe1 C6 123.51(17) . .
C7 Fe1 C6 39.51(16) . .
C10 Fe1 C6 39.60(16) . .
C2 Fe1 C6 131.72(17) . .
C1 Fe1 C6 114.37(16) . .
C18 Fe2 C19 40.5(2) . .
C18 Fe2 C14 124.5(2) . .
C19 Fe2 C14 106.04(19) . .
C18 Fe2 C15 161.0(2) . .
C19 Fe2 C15 124.09(19) . .
C14 Fe2 C15 40.26(18) . .
C18 Fe2 C13 107.7(2) . .
C19 Fe2 C13 119.1(2) . .
C14 Fe2 C13 40.3(2) . .
C15 Fe2 C13 67.9(2) . .
C18 Fe2 C17 41.8(2) . .
C19 Fe2 C17 67.8(2) . .
C14 Fe2 C17 164.7(2) . .
C15 Fe2 C17 154.79(19) . .
C13 Fe2 C17 129.2(2) . .
C18 Fe2 C20 67.6(2) . .
C19 Fe2 C20 39.66(19) . .
C14 Fe2 C20 118.5(2) . .
C15 Fe2 C20 107.3(2) . .
C13 Fe2 C20 152.62(19) . .
C17 Fe2 C20 66.3(2) . .
C18 Fe2 C12 121.8(2) . .
C19 Fe2 C12 154.63(19) . .
C14 Fe2 C12 67.1(2) . .
C15 Fe2 C12 67.45(19) . .
C13 Fe2 C12 39.81(18) . .
C17 Fe2 C12 112.2(2) . .
C20 Fe2 C12 165.41(18) . .
C18 Fe2 C11 156.5(2) . .
C19 Fe2 C11 162.61(19) . .
C14 Fe2 C11 67.24(18) . .
C15 Fe2 C11 40.52(17) . .
C13 Fe2 C11 67.00(18) . .
C17 Fe2 C11 122.66(18) . .
C20 Fe2 C11 127.90(19) . .
C12 Fe2 C11 39.45(17) . .
C18 Fe2 C16 67.4(2) . .
C19 Fe2 C16 65.93(19) . .
C14 Fe2 C16 152.8(2) . .
C15 Fe2 C16 120.90(19) . .
C13 Fe2 C16 166.6(2) . .
C17 Fe2 C16 38.96(19) . .
C20 Fe2 C16 38.68(18) . .
C12 Fe2 C16 131.10(19) . .
C11 Fe2 C16 112.22(17) . .
C6 S1 C21 105.1(2) . .
C16 S2 C24 104.2(3) . .

loop_
_geom_bond_atom_site_label_1
_geom_bond_atom_site_label_2
_geom_bond_distance
_geom_bond_site_symmetry_2
C1 C2 1.416(6) .
C1 C5 1.432(6) .
C1 C11 1.444(6) .
C1 Fe1 2.127(4) .
C2 C3 1.412(6) .
C2 Fe1 2.092(4) .
C2 H2 0.9500 .
C3 C4 1.421(6) .
C3 Fe1 2.064(5) .
C3 H3 0.9500 .
C4 C5 1.421(6) .
C4 Fe1 2.051(5) .
C4 H4 0.9500 .
C5 Fe1 2.074(4) .
C5 H5 0.9500 .
C6 C7 1.431(6) .
C6 C10 1.435(6) .
C6 S1 1.737(5) .
C6 Fe1 2.145(4) .
C7 C8 1.412(6) .
C7 Fe1 2.085(4) .
C7 H7 0.9500 .
C8 C9 1.429(6) .
C8 Fe1 2.045(5) .
C8 H8 0.9500 .
C9 C10 1.409(6) .
C9 Fe1 2.052(4) .
C9 H9 0.9500 .
C10 Fe1 2.088(4) .
C10 H10 0.9500 .
C11 C12 1.412(6) .
C11 C15 1.437(6) .
C11 Fe2 2.095(4) .
C12 C13 1.411(6) .
C12 Fe2 2.088(4) .
C12 H12 0.9500 .
C13 C14 1.413(7) .
C13 Fe2 2.054(5) .
C13 H13 0.9500 .
C14 C15 1.411(6) .
C14 Fe2 2.047(4) .
C14 H14 0.9500 .
C15 Fe2 2.052(4) .
C15 H15 0.9500 .
C16 C20 1.397(6) .
C16 C17 1.406(7) .
C16 S2 1.759(5) .
C16 Fe2 2.136(5) .
C17 C18 1.466(7) .
C17 Fe2 2.075(5) .
C17 H17 0.9500 .
C18 C19 1.410(7) .
C18 Fe2 2.036(5) .
C18 H18 0.9500 .
C19 C20 1.398(7) .
C19 Fe2 2.041(5) .
C19 H19 0.9500 .
C20 Fe2 2.079(5) .
C20 H20 0.9500 .
C21 C23 1.501(7) .
C21 C22 1.533(7) .
C21 S1 1.817(5) .
C21 H21 1.0000 .
C22 H22A 0.9800 .
C22 H22B 0.9800 .
C22 H22C 0.9800 .
C23 H23A 0.9800 .
C23 H23B 0.9800 .
C23 H23C 0.9800 .
C24 C26 1.500(8) .
C24 C25 1.511(8) .
C24 S2 1.828(6) .
C24 H24 1.0000 .
C25 H25A 0.9800 .
C25 H25B 0.9800 .
C25 H25C 0.9800 .
C26 H26A 0.9800 .
C26 H26B 0.9800 .
C26 H26C 0.9800 .
C27 C33 1.405(6) .
C27 C32 1.408(5) .
C27 C28 1.422(6) .
C28 F1 1.342(5) .
C28 C29 1.357(6) .
C29 F2 1.349(5) .
C29 C30 1.414(6) .
C30 C36 1.415(6) .
C30 C31 1.416(6) .
C31 F3 1.347(4) .
C31 C32 1.352(6) .
C32 F4 1.349(5) .
C33 C34 1.430(6) .
C33 C35 1.432(6) .
C34 N1 1.143(6) .
C35 N2 1.146(6) .
C36 C38 1.422(6) .
C36 C37 1.425(7) .
C37 N3 1.152(6) .
C38 N4 1.151(6) .
C39 C40 1.413(6) .
C39 C41 1.416(6) 2_775
C39 C42 1.418(6) .
C40 F5 1.353(5) .
C40 C41 1.354(6) .
C41 F6 1.347(5) .
C41 C39 1.416(6) 2_775
C42 C43 1.427(7) .
C42 C44 1.429(6) .
C43 N5 1.146(6) .
C44 N6 1.141(6) .
